data_4031803
loop_
_publ_author_name
'Huttner, G.'
'Schelle, S.'

_publ_section_title
;
 Kristall- und Molekuelstruktur von zwei Metallcarbonylderivaten des P H3:
 (C O)3 Cr (P H3)3 und (C O)5 Cr (P H3)
;
_journal_name_full 'Journal of Organometallic Chemistry'
_journal_page_first 383
_journal_page_last 390
_journal_volume 47
_journal_year 1973
_chemical_formula_sum 'C5 H3 Cr O5 P'
_chemical_name_systematic '(C O)5 Cr (P H3)'
_space_group_IT_number 62
_symmetry_space_group_name_Hall '-P 2ac 2n'
_symmetry_space_group_name_H-M 'P n m a'
_cell_angle_alpha 90
_cell_angle_beta 90
_cell_angle_gamma 90
_cell_formula_units_Z 4
_cell_length_a 12.23
_cell_length_b 11.33
_cell_length_c 6.61
_cell_volume 915.921
_citation_journal_id_ASTM JORCAI
_cod_data_source_file Huttner_JORCAI_1973_1126.cif
_cod_data_source_block C5H3Cr1O5P1
_cod_original_cell_volume 915.9206
_cod_original_formula_sum 'C5 H3 Cr1 O5 P1'
_cod_database_code 4031803

loop_
_symmetry_equiv_pos_as_xyz
x,y,z
-x+1/2,-y,z+1/2
x+1/2,-y+1/2,-z+1/2
-x,y+1/2,-z
-x,-y,-z
x-1/2,y,-z-1/2
-x-1/2,y-1/2,z-1/2
x,-y-1/2,z

loop_
_atom_site_label
_atom_site_type_symbol
_atom_site_fract_x
_atom_site_fract_y
_atom_site_fract_z
_atom_site_occupancy
_atom_site_U_iso_or_equiv
O3 O-2 -0.016 0.062 0.2416 1 0.0
O1 O-2 0.272 0.25 0.447 1 0.0
C1 C+2 0.2181 0.25 0.3055 1 0.0
C4 C+2 0.23 0.1355 -0.027 0.6667 0.0
Cr1 Cr 0.1322 0.25 0.0675 1 0.0
O2 O-2 -0.0024 0.25 -0.3183 0.6667 0.0
P2 P-3 0.239 0.101 -0.08 0.3333 0.0
O4 O-2 0.2776 0.0563 -0.106 0.6667 0.0
P1 P-3 0.022 0.25 -0.224 0.3333 0.0
C3 C+2 0.0403 0.133 0.1787 1 0.0
C2 C+2 0.063 0.25 -0.187 0.6667 0.0
